data_7061453
loop_
_publ_author_name
'T\"umer, Yasemin'
'Asmafiliz, Nuran'
'K\?il\?i\,c, Zeynel'
'H\"okelek, Tuncer'

_publ_section_title
;
 Phosphorus--nitrogen compounds: part 63. Mono- and
 bis-vanillinatobisferrocenyldispiro(N/N)cyclotriphosphazenes and their
 macrocyclic Schiff-bases: synthesis, structural characterization and
 isomerism
;
_journal_issue 21
_journal_name_full 'New Journal of Chemistry'
_journal_page_first 10368
_journal_page_last 10378
_journal_paper_doi 10.1039/D2NJ00846G
_journal_volume 46
_journal_year 2022
_chemical_formula_moiety 'C46 H54 Fe2 N7 O6 P3'
_chemical_formula_sum 'C46 H54 Fe2 N7 O6 P3'
_chemical_formula_weight 1005.57
_space_group_crystal_system triclinic
_space_group_IT_number 2
_space_group_name_Hall '-P 1'
_space_group_name_H-M_alt 'P -1'
_atom_sites_solution_hydrogens mixed
_audit_creation_method SHELXL-2018/3
_audit_update_record
;
2022-04-13 deposited with the CCDC.	2022-04-20 downloaded from the CCDC.
;
_cell_angle_alpha 69.954(3)
_cell_angle_beta 81.274(4)
_cell_angle_gamma 78.140(4)
_cell_formula_units_Z 2
_cell_length_a 9.9758(3)
_cell_length_b 15.0047(5)
_cell_length_c 16.6583(5)
_cell_measurement_reflns_used 7899
_cell_measurement_temperature 172(2)
_cell_measurement_theta_max 27.28
_cell_measurement_theta_min 2.35
_cell_volume 2283.44(13)
_computing_cell_refinement '<i>SAINT</i> (Bruker, 2012)'
_computing_data_collection '<i>APEX2</i> (Bruker, 2012)'
_computing_data_reduction <i>SAINT</i>
_computing_molecular_graphics '<i>ORTEP-3</i> for Windows (Farrugia, 2012)'
_computing_publication_material 'WinGX publication routines (Farrugia, 2012) and PLATON (Spek, 2009)'
_computing_structure_refinement 'SHELXL-2018/3 (Sheldrick, 2018)'
_computing_structure_solution 'SHELXS-2018/3 (Sheldrick, 2018)'
_diffrn_ambient_temperature 172(2)
_diffrn_detector_area_resol_mean 8.3333
_diffrn_measured_fraction_theta_full 1.000
_diffrn_measured_fraction_theta_max 0.998
_diffrn_measurement_device_type 'Bruker APEX II QUAZAR three-circle diffractometer'
_diffrn_measurement_method '\f and \w scans'
_diffrn_radiation_type MoK\a
_diffrn_radiation_wavelength 0.71073
_diffrn_reflns_av_R_equivalents 0.0459
_diffrn_reflns_av_unetI/netI 0.0552
_diffrn_reflns_Laue_measured_fraction_full 1.000
_diffrn_reflns_Laue_measured_fraction_max 0.998
_diffrn_reflns_limit_h_max 12
_diffrn_reflns_limit_h_min -12
_diffrn_reflns_limit_k_max 17
_diffrn_reflns_limit_k_min -19
_diffrn_reflns_limit_l_max 21
_diffrn_reflns_limit_l_min -21
_diffrn_reflns_number 27862
_diffrn_reflns_point_group_measured_fraction_full 1.000
_diffrn_reflns_point_group_measured_fraction_max 0.998
_diffrn_reflns_theta_full 25.242
_diffrn_reflns_theta_max 27.485
_diffrn_reflns_theta_min 1.306
_exptl_absorpt_coefficient_mu 0.797
_exptl_absorpt_correction_type none
_exptl_crystal_colour yellow
_exptl_crystal_density_diffrn 1.463
_exptl_crystal_description plate
_exptl_crystal_F_000 1048
_exptl_crystal_size_max 0.222
_exptl_crystal_size_mid 0.142
_exptl_crystal_size_min 0.107
_refine_diff_density_max 0.540
_refine_diff_density_min -0.620
_refine_diff_density_rms 0.073
_refine_ls_extinction_method none
_refine_ls_goodness_of_fit_ref 1.037
_refine_ls_hydrogen_treatment mixed
_refine_ls_matrix_type full
_refine_ls_number_parameters 589
_refine_ls_number_reflns 10449
_refine_ls_number_restraints 0
_refine_ls_restrained_S_all 1.037
_refine_ls_R_factor_all 0.0603
_refine_ls_R_factor_gt 0.0426
_refine_ls_shift/su_max 0.001
_refine_ls_shift/su_mean 0.000
_refine_ls_structure_factor_coef Fsqd
_refine_ls_weighting_details 'w=1/[\s^2^(Fo^2^)+(0.0412P)^2^+1.1818P] where P=(Fo^2^+2Fc^2^)/3'
_refine_ls_weighting_scheme calc
_refine_ls_wR_factor_gt 0.1005
_refine_ls_wR_factor_ref 0.1086
_reflns_Friedel_coverage 0.000
_reflns_number_gt 8045
_reflns_number_total 10449
_reflns_threshold_expression 'I > 2\s(I)'
_cod_data_source_file d2nj00846g2.cif
_cod_data_source_block shelx_CCDC1
_cod_depositor_comments 'Adding full bibliography for 7061452--7061453.cif.'
_cod_original_cell_volume 2283.44(14)
_cod_database_code 7061453
_shelx_shelxl_version_number 2018/3
_shelx_space_group_comment
;
The symmetry employed for this shelxl refinement is uniquely defined
by the following loop, which should always be used as a source of
symmetry information in preference to the above space-group names.
They are only intended as comments.
;

loop_
_space_group_symop_operation_xyz
'x, y, z'
'-x, -y, -z'

loop_
_atom_site_label
_atom_site_type_symbol
_atom_site_fract_x
_atom_site_fract_y
_atom_site_fract_z
_atom_site_U_iso_or_equiv
_atom_site_adp_type
_atom_site_occupancy
_atom_site_site_symmetry_order
_atom_site_calc_flag
_atom_site_refinement_flags_posn
_atom_site_refinement_flags_adp
_atom_site_refinement_flags_occupancy
_atom_site_disorder_assembly
_atom_site_disorder_group
H8 H 0.707(3) -0.196(2) -0.0545(18) 0.044(8) Uiso 1 1 d . . . . .
H16 H 0.588(3) 0.511(2) 0.068(2) 0.061(10) Uiso 1 1 d . . . . .
Fe2 Fe 0.02044(4) 0.49639(2) 0.18760(2) 0.02883(10) Uani 1 1 d . . . . .
Fe1 Fe 0.23293(4) 0.35938(3) 0.52115(2) 0.03042(10) Uani 1 1 d . . . . .
P1 P 0.43539(6) 0.03201(4) 0.26324(4) 0.02218(13) Uani 1 1 d . . . . .
P2 P 0.26417(6) 0.02252(4) 0.41174(4) 0.02347(13) Uani 1 1 d . . . . .
P3 P 0.15621(6) 0.08662(4) 0.24814(4) 0.02590(14) Uani 1 1 d . . . . .
O1 O 0.50010(16) -0.07374(11) 0.26151(10) 0.0267(3) Uani 1 1 d . . . . .
O2 O 0.4553(2) -0.24427(12) 0.28743(10) 0.0371(4) Uani 1 1 d . . . . .
O3 O 0.6772(2) -0.32273(14) 0.01044(12) 0.0509(5) Uani 1 1 d . . . . .
O4 O 0.56537(16) 0.08341(11) 0.21702(10) 0.0282(4) Uani 1 1 d . . . . .
O5 O 0.6335(2) 0.17970(12) 0.05709(11) 0.0399(4) Uani 1 1 d . . . . .
O6 O 0.5241(2) 0.52608(15) 0.17274(16) 0.0600(6) Uani 1 1 d . . . . .
N1 N 0.41396(18) 0.02518(13) 0.36007(12) 0.0246(4) Uani 1 1 d . . . . .
N2 N 0.1443(2) 0.05626(15) 0.34960(13) 0.0328(5) Uani 1 1 d . . . . .
N3 N 0.3127(2) 0.07763(14) 0.20526(12) 0.0282(4) Uani 1 1 d . . . . .
N4 N 0.2563(2) -0.08397(14) 0.48615(13) 0.0319(5) Uani 1 1 d . . . . .
N5 N 0.2405(2) 0.08204(14) 0.48120(12) 0.0284(4) Uani 1 1 d . . . . .
N6 N 0.0646(2) 0.03002(15) 0.21266(15) 0.0370(5) Uani 1 1 d . . . . .
N7 N 0.0662(2) 0.19305(14) 0.20338(15) 0.0355(5) Uani 1 1 d . . . . .
C1 C 0.5383(2) -0.10778(16) 0.19276(14) 0.0254(5) Uani 1 1 d . . . . .
C2 C 0.5958(3) -0.05600(18) 0.11456(16) 0.0361(6) Uani 1 1 d . . . . .
H2 H 0.605915 0.007393 0.103940 0.043 Uiso 1 1 calc R U . . .
C3 C 0.6385(3) -0.09963(18) 0.05173(16) 0.0383(6) Uani 1 1 d . . . . .
H3 H 0.675477 -0.064786 -0.001829 0.046 Uiso 1 1 calc R U . . .
C4 C 0.6265(3) -0.19453(18) 0.06823(15) 0.0315(5) Uani 1 1 d . . . . .
C5 C 0.5672(3) -0.24647(17) 0.14777(15) 0.0298(5) Uani 1 1 d . . . . .
H5 H 0.560060 -0.310546 0.159106 0.036 Uiso 1 1 calc R U . . .
C6 C 0.5196(2) -0.20263(16) 0.20913(14) 0.0274(5) Uani 1 1 d . . . . .
C7 C 0.4240(4) -0.3376(2) 0.30300(19) 0.0584(9) Uani 1 1 d . . . . .
H7A H 0.371736 -0.357293 0.357584 0.088 Uiso 1 1 calc R U . . .
H7B H 0.507934 -0.382459 0.303269 0.088 Uiso 1 1 calc R U . . .
H7C H 0.371355 -0.335802 0.258642 0.088 Uiso 1 1 calc R U . . .
C8 C 0.6758(3) -0.2402(2) 0.00153(17) 0.0398(6) Uani 1 1 d . . . . .
C9 C 0.5617(2) 0.18114(16) 0.19631(15) 0.0265(5) Uani 1 1 d . . . . .
C10 C 0.5323(3) 0.2254(2) 0.25814(18) 0.0446(7) Uani 1 1 d . . . . .
H10 H 0.510970 0.190119 0.315033 0.054 Uiso 1 1 calc R U . . .
C11 C 0.5346(3) 0.3229(2) 0.2352(2) 0.0506(8) Uani 1 1 d . . . . .
H11 H 0.515408 0.353210 0.276847 0.061 Uiso 1 1 calc R U . . .
C12 C 0.5654(2) 0.37537(18) 0.15040(18) 0.0352(6) Uani 1 1 d . . . . .
C13 C 0.6015(2) 0.32931(17) 0.08907(16) 0.0318(5) Uani 1 1 d . . . . .
H13 H 0.626974 0.364070 0.032681 0.038 Uiso 1 1 calc R U . . .
C14 C 0.5999(2) 0.23201(17) 0.11140(15) 0.0272(5) Uani 1 1 d . . . . .
C15 C 0.6954(4) 0.2264(2) -0.02584(17) 0.0519(8) Uani 1 1 d . . . . .
H15A H 0.718255 0.182381 -0.058159 0.078 Uiso 1 1 calc R U . . .
H15B H 0.777494 0.246725 -0.019916 0.078 Uiso 1 1 calc R U . . .
H15C H 0.632178 0.281354 -0.055253 0.078 Uiso 1 1 calc R U . . .
C16 C 0.5633(3) 0.4794(2) 0.1256(2) 0.0430(7) Uani 1 1 d . . . . .
C17 C 0.2490(3) 0.01552(18) 0.56952(15) 0.0387(6) Uani 1 1 d . . . . .
H17A H 0.191312 0.043696 0.609934 0.046 Uiso 1 1 calc R U . . .
H17B H 0.342980 -0.000810 0.585022 0.046 Uiso 1 1 calc R U . . .
C18 C 0.1983(3) -0.07218(19) 0.56845(16) 0.0395(6) Uani 1 1 d . . . . .
H18A H 0.230478 -0.128283 0.615617 0.047 Uiso 1 1 calc R U . . .
H18B H 0.098636 -0.062105 0.572552 0.047 Uiso 1 1 calc R U . . .
C19 C 0.2186(3) -0.16021(19) 0.46392(19) 0.0470(7) Uani 1 1 d . . . . .
H19A H 0.260948 -0.158628 0.407144 0.056 Uiso 1 1 calc R U . . .
H19B H 0.119706 -0.149275 0.462155 0.056 Uiso 1 1 calc R U . . .
C20 C 0.2628(4) -0.2578(2) 0.5270(3) 0.0668(10) Uani 1 1 d . . . . .
H20A H 0.252721 -0.306707 0.504324 0.100 Uiso 1 1 calc R U . . .
H20B H 0.206591 -0.264676 0.580195 0.100 Uiso 1 1 calc R U . . .
H20C H 0.357350 -0.264454 0.536639 0.100 Uiso 1 1 calc R U . . .
C21 C 0.2961(3) 0.17074(17) 0.46157(15) 0.0312(5) Uani 1 1 d . . . . .
H21A H 0.276530 0.212377 0.404119 0.037 Uiso 1 1 calc R U . . .
H21B H 0.395105 0.155765 0.463602 0.037 Uiso 1 1 calc R U . . .
C22 C 0.2331(3) 0.22151(17) 0.52513(15) 0.0307(5) Uani 1 1 d . . . . .
C23 C 0.2984(3) 0.2215(2) 0.59508(17) 0.0405(6) Uani 1 1 d . . . . .
H23 H 0.388646 0.193847 0.606822 0.049 Uiso 1 1 calc R U . . .
C24 C 0.2029(3) 0.2708(2) 0.64406(17) 0.0457(7) Uani 1 1 d . . . . .
H24 H 0.219355 0.281168 0.693386 0.055 Uiso 1 1 calc R U . . .
C25 C 0.0782(3) 0.30142(18) 0.60450(16) 0.0371(6) Uani 1 1 d . . . . .
H25 H -0.001904 0.335502 0.623334 0.044 Uiso 1 1 calc R U . . .
C26 C 0.0965(3) 0.27111(17) 0.53100(15) 0.0307(5) Uani 1 1 d . . . . .
H26 H 0.030535 0.281885 0.493352 0.037 Uiso 1 1 calc R U . . .
C27 C 0.4007(3) 0.4244(3) 0.4798(3) 0.0746(13) Uani 1 1 d . . . . .
H27 H 0.490180 0.395163 0.492129 0.089 Uiso 1 1 calc R U . . .
C28 C 0.3360(4) 0.4269(3) 0.4094(3) 0.0741(13) Uani 1 1 d . . . . .
H28 H 0.375326 0.399482 0.367304 0.089 Uiso 1 1 calc R U . . .
C29 C 0.2025(4) 0.4778(2) 0.41379(18) 0.0486(8) Uani 1 1 d . . . . .
H29 H 0.137428 0.490541 0.375110 0.058 Uiso 1 1 calc R U . . .
C30 C 0.1848(3) 0.50603(18) 0.48728(17) 0.0354(6) Uani 1 1 d . . . . .
H30 H 0.105201 0.540642 0.506046 0.042 Uiso 1 1 calc R U . . .
C31 C 0.3073(3) 0.4733(2) 0.5276(2) 0.0490(7) Uani 1 1 d . . . . .
H31 H 0.323348 0.482640 0.577455 0.059 Uiso 1 1 calc R U . . .
C32 C -0.0638(3) 0.0873(2) 0.1864(2) 0.0547(8) Uani 1 1 d . . . . .
H32A H -0.134754 0.075149 0.233708 0.066 Uiso 1 1 calc R U . . .
H32B H -0.090992 0.072472 0.139529 0.066 Uiso 1 1 calc R U . . .
C33 C -0.0439(3) 0.19044(19) 0.15798(19) 0.0429(7) Uani 1 1 d . . . . .
H33A H -0.020122 0.213457 0.096535 0.051 Uiso 1 1 calc R U . . .
H33B H -0.127494 0.230609 0.171734 0.051 Uiso 1 1 calc R U . . .
C34 C 0.0777(4) -0.0743(2) 0.2441(2) 0.0583(9) Uani 1 1 d . . . . .
H34A H 0.169506 -0.101224 0.262187 0.070 Uiso 1 1 calc R U . . .
H34B H 0.013069 -0.092486 0.294240 0.070 Uiso 1 1 calc R U . . .
C35 C 0.0540(8) -0.1166(3) 0.1829(4) 0.141(3) Uani 1 1 d . . . . .
H35A H 0.087695 -0.184460 0.202515 0.211 Uiso 1 1 calc R U . . .
H35B H 0.101185 -0.087541 0.128349 0.211 Uiso 1 1 calc R U . . .
H35C H -0.042865 -0.105939 0.177196 0.211 Uiso 1 1 calc R U . . .
C36 C 0.1152(2) 0.28358(16) 0.18408(16) 0.0308(5) Uani 1 1 d . . . . .
H36A H 0.129297 0.312440 0.122337 0.037 Uiso 1 1 calc R U . . .
H36B H 0.203218 0.270953 0.207286 0.037 Uiso 1 1 calc R U . . .
C37 C 0.0174(2) 0.35311(16) 0.22016(15) 0.0272(5) Uani 1 1 d . . . . .
C38 C 0.0333(3) 0.37668(19) 0.29337(16) 0.0379(6) Uani 1 1 d . . . . .
H38 H 0.106258 0.350881 0.327665 0.045 Uiso 1 1 calc R U . . .
C39 C -0.0799(3) 0.4456(2) 0.30528(19) 0.0506(8) Uani 1 1 d . . . . .
H39 H -0.094131 0.473379 0.348565 0.061 Uiso 1 1 calc R U . . .
C40 C -0.1672(3) 0.4652(2) 0.2411(2) 0.0555(9) Uani 1 1 d . . . . .
H40 H -0.249840 0.507963 0.234440 0.067 Uiso 1 1 calc R U . . .
C41 C -0.1073(3) 0.40828(19) 0.18785(19) 0.0395(6) Uani 1 1 d . . . . .
H41 H -0.143864 0.407515 0.140009 0.047 Uiso 1 1 calc R U . . .
C42 C 0.1978(3) 0.5495(2) 0.1660(2) 0.0564(9) Uani 1 1 d . . . . .
H42 H 0.272895 0.523100 0.198497 0.068 Uiso 1 1 calc R U . . .
C43 C 0.1750(4) 0.5273(2) 0.0949(2) 0.0693(12) Uani 1 1 d . . . . .
H43 H 0.232516 0.483681 0.071368 0.083 Uiso 1 1 calc R U . . .
C44 C 0.0495(5) 0.5828(3) 0.0651(2) 0.0728(12) Uani 1 1 d . . . . .
H44 H 0.009175 0.582270 0.018457 0.087 Uiso 1 1 calc R U . . .
C45 C -0.0032(4) 0.6385(2) 0.1180(2) 0.0659(10) Uani 1 1 d . . . . .
H45 H -0.085221 0.681876 0.113213 0.079 Uiso 1 1 calc R U . . .
C46 C 0.0888(4) 0.6178(2) 0.1795(2) 0.0565(9) Uani 1 1 d . . . . .
H46 H 0.078560 0.645373 0.222748 0.068 Uiso 1 1 calc R U . . .

loop_
_atom_site_aniso_label
_atom_site_aniso_U_11
_atom_site_aniso_U_22
_atom_site_aniso_U_33
_atom_site_aniso_U_23
_atom_site_aniso_U_13
_atom_site_aniso_U_12
Fe2 0.03216(19) 0.02103(18) 0.03072(18) -0.00710(14) -0.00229(14) -0.00127(14)
Fe1 0.03050(19) 0.0289(2) 0.03515(19) -0.01618(15) 0.00047(15) -0.00448(15)
P1 0.0231(3) 0.0159(3) 0.0243(3) -0.0035(2) 0.0027(2) -0.0046(2)
P2 0.0241(3) 0.0179(3) 0.0251(3) -0.0046(2) 0.0036(2) -0.0043(2)
P3 0.0253(3) 0.0192(3) 0.0320(3) -0.0066(2) -0.0040(2) -0.0028(2)
O1 0.0353(9) 0.0168(8) 0.0245(8) -0.0051(6) 0.0012(7) -0.0022(7)
O2 0.0576(12) 0.0264(9) 0.0282(9) -0.0084(7) 0.0112(8) -0.0206(8)
O3 0.0774(15) 0.0358(12) 0.0421(11) -0.0211(9) 0.0101(10) -0.0113(10)
O4 0.0275(8) 0.0207(8) 0.0340(9) -0.0076(7) 0.0080(7) -0.0083(7)
O5 0.0626(12) 0.0288(10) 0.0289(9) -0.0094(7) 0.0084(8) -0.0177(9)
O6 0.0526(13) 0.0348(12) 0.0994(18) -0.0366(12) 0.0163(12) -0.0131(10)
N1 0.0225(9) 0.0222(10) 0.0275(10) -0.0064(8) 0.0016(8) -0.0058(8)
N2 0.0228(10) 0.0391(12) 0.0330(11) -0.0098(9) 0.0014(8) -0.0037(9)
N3 0.0287(10) 0.0259(11) 0.0251(10) -0.0033(8) -0.0019(8) -0.0029(8)
N4 0.0373(11) 0.0208(10) 0.0330(11) -0.0042(8) 0.0068(9) -0.0098(9)
N5 0.0365(11) 0.0216(10) 0.0224(9) -0.0049(8) 0.0025(8) -0.0022(8)
N6 0.0384(12) 0.0230(11) 0.0522(13) -0.0111(10) -0.0131(10) -0.0061(9)
N7 0.0337(11) 0.0195(10) 0.0538(13) -0.0078(9) -0.0194(10) -0.0011(8)
C1 0.0289(12) 0.0197(11) 0.0246(11) -0.0060(9) -0.0024(9) 0.0001(9)
C2 0.0486(16) 0.0210(13) 0.0340(13) -0.0058(10) 0.0072(11) -0.0088(11)
C3 0.0534(17) 0.0281(14) 0.0273(12) -0.0048(10) 0.0085(11) -0.0094(12)
C4 0.0358(13) 0.0272(13) 0.0291(12) -0.0097(10) 0.0000(10) -0.0012(10)
C5 0.0384(13) 0.0209(12) 0.0296(12) -0.0080(9) -0.0015(10) -0.0051(10)
C6 0.0323(12) 0.0223(12) 0.0251(11) -0.0044(9) -0.0012(9) -0.0057(10)
C7 0.101(3) 0.0367(17) 0.0413(16) -0.0105(13) 0.0195(17) -0.0414(17)
C8 0.0519(17) 0.0357(16) 0.0293(13) -0.0112(11) 0.0050(12) -0.0065(13)
C9 0.0234(11) 0.0203(11) 0.0340(12) -0.0070(9) 0.0048(9) -0.0077(9)
C10 0.0571(18) 0.0390(16) 0.0410(15) -0.0189(12) 0.0231(13) -0.0248(14)
C11 0.0604(19) 0.0412(17) 0.0584(18) -0.0314(14) 0.0296(15) -0.0253(14)
C12 0.0259(12) 0.0261(13) 0.0543(16) -0.0153(12) 0.0055(11) -0.0086(10)
C13 0.0319(13) 0.0251(13) 0.0357(13) -0.0034(10) -0.0013(10) -0.0111(10)
C14 0.0236(11) 0.0271(12) 0.0309(12) -0.0092(10) 0.0000(9) -0.0062(9)
C15 0.074(2) 0.0531(19) 0.0302(14) -0.0133(13) 0.0144(14) -0.0278(16)
C16 0.0307(14) 0.0287(15) 0.070(2) -0.0172(14) 0.0005(14) -0.0086(11)
C17 0.0517(16) 0.0301(14) 0.0258(12) -0.0035(10) 0.0024(11) -0.0021(12)
C18 0.0427(15) 0.0292(14) 0.0351(14) -0.0014(11) 0.0102(12) -0.0059(11)
C19 0.0619(19) 0.0271(15) 0.0511(17) -0.0080(12) 0.0025(15) -0.0190(13)
C20 0.070(2) 0.0264(16) 0.097(3) -0.0117(17) -0.004(2) -0.0075(15)
C21 0.0391(14) 0.0218(12) 0.0299(12) -0.0070(10) -0.0002(10) -0.0035(10)
C22 0.0388(14) 0.0222(12) 0.0285(12) -0.0069(10) -0.0021(10) -0.0022(10)
C23 0.0466(16) 0.0375(15) 0.0363(14) -0.0132(12) -0.0164(12) 0.0072(12)
C24 0.067(2) 0.0410(17) 0.0276(13) -0.0122(12) -0.0090(13) -0.0005(14)
C25 0.0441(15) 0.0282(14) 0.0348(13) -0.0098(11) 0.0063(12) -0.0046(11)
C26 0.0336(13) 0.0249(13) 0.0310(12) -0.0054(10) 0.0017(10) -0.0089(10)
C27 0.0334(17) 0.055(2) 0.146(4) -0.053(2) 0.020(2) -0.0164(15)
C28 0.098(3) 0.055(2) 0.082(3) -0.046(2) 0.062(2) -0.048(2)
C29 0.084(2) 0.0343(16) 0.0323(14) -0.0100(12) 0.0050(14) -0.0280(16)
C30 0.0397(14) 0.0281(13) 0.0408(14) -0.0136(11) 0.0021(11) -0.0106(11)
C31 0.0420(16) 0.0410(17) 0.076(2) -0.0318(16) -0.0104(15) -0.0079(13)
C32 0.0501(18) 0.0380(17) 0.080(2) -0.0143(16) -0.0316(17) -0.0065(14)
C33 0.0430(16) 0.0318(15) 0.0541(17) -0.0076(12) -0.0233(13) -0.0036(12)
C34 0.068(2) 0.0315(16) 0.082(2) -0.0194(16) -0.0203(19) -0.0113(15)
C35 0.270(8) 0.053(3) 0.117(4) -0.049(3) -0.012(5) -0.029(4)
C36 0.0295(12) 0.0209(12) 0.0407(14) -0.0080(10) -0.0057(10) -0.0027(10)
C37 0.0291(12) 0.0223(12) 0.0289(12) -0.0055(9) 0.0006(9) -0.0086(9)
C38 0.0538(17) 0.0307(14) 0.0268(12) -0.0018(10) -0.0001(11) -0.0173(12)
C39 0.0573(19) 0.058(2) 0.0447(16) -0.0302(15) 0.0231(15) -0.0234(16)
C40 0.0282(14) 0.057(2) 0.092(3) -0.0449(19) 0.0083(15) -0.0024(13)
C41 0.0275(13) 0.0390(16) 0.0584(17) -0.0247(13) -0.0061(12) -0.0024(11)
C42 0.0483(18) 0.0471(19) 0.065(2) 0.0012(16) 0.0027(16) -0.0271(15)
C43 0.097(3) 0.0353(18) 0.064(2) -0.0136(16) 0.045(2) -0.0282(19)
C44 0.140(4) 0.049(2) 0.0314(16) 0.0063(14) -0.020(2) -0.044(2)
C45 0.086(3) 0.0235(16) 0.074(2) 0.0023(15) -0.019(2) 0.0015(16)
C46 0.085(2) 0.0334(17) 0.0554(19) -0.0131(14) 0.0014(18) -0.0267(17)

loop_
_atom_type_symbol
_atom_type_description
_atom_type_scat_dispersion_real
_atom_type_scat_dispersion_imag
_atom_type_scat_source
C C 0.0033 0.0016 'International Tables Vol C Tables 4.2.6.8 and 6.1.1.4'
H H 0.0000 0.0000 'International Tables Vol C Tables 4.2.6.8 and 6.1.1.4'
Fe Fe 0.3463 0.8444 'International Tables Vol C Tables 4.2.6.8 and 6.1.1.4'
N N 0.0061 0.0033 'International Tables Vol C Tables 4.2.6.8 and 6.1.1.4'
O O 0.0106 0.0060 'International Tables Vol C Tables 4.2.6.8 and 6.1.1.4'
P P 0.1023 0.0942 'International Tables Vol C Tables 4.2.6.8 and 6.1.1.4'

loop_
_geom_angle_atom_site_label_1
_geom_angle_atom_site_label_2
_geom_angle_atom_site_label_3
_geom_angle
_geom_angle_site_symmetry_1
_geom_angle_site_symmetry_3
_geom_angle_publ_flag
C41 Fe2 C43 121.58(14) . . ?
C41 Fe2 C40 41.30(11) . . ?
C43 Fe2 C40 157.84(17) . . ?
C41 Fe2 C42 157.61(13) . . ?
C43 Fe2 C42 40.49(15) . . ?
C40 Fe2 C42 159.99(14) . . ?
C41 Fe2 C44 106.96(14) . . ?
C43 Fe2 C44 40.83(17) . . ?
C40 Fe2 C44 121.79(18) . . ?
C42 Fe2 C44 68.21(15) . . ?
C41 Fe2 C46 160.40(13) . . ?
C43 Fe2 C46 67.40(14) . . ?
C40 Fe2 C46 124.22(14) . . ?
C42 Fe2 C46 39.86(14) . . ?
C44 Fe2 C46 67.48(14) . . ?
C41 Fe2 C39 68.57(12) . . ?
C43 Fe2 C39 160.45(17) . . ?
C40 Fe2 C39 40.31(13) . . ?
C42 Fe2 C39 124.33(14) . . ?
C44 Fe2 C39 157.44(17) . . ?
C46 Fe2 C39 108.90(13) . . ?
C41 Fe2 C45 123.62(14) . . ?
C43 Fe2 C45 67.89(15) . . ?
C40 Fe2 C45 107.76(15) . . ?
C42 Fe2 C45 67.68(15) . . ?
C44 Fe2 C45 40.17(15) . . ?
C46 Fe2 C45 40.10(14) . . ?
C39 Fe2 C45 122.60(15) . . ?
C41 Fe2 C37 40.83(10) . . ?
C43 Fe2 C37 107.15(12) . . ?
C40 Fe2 C37 69.00(11) . . ?
C42 Fe2 C37 122.18(12) . . ?
C44 Fe2 C37 123.31(13) . . ?
C46 Fe2 C37 158.02(13) . . ?
C39 Fe2 C37 68.67(11) . . ?
C45 Fe2 C37 159.77(13) . . ?
C41 Fe2 C38 68.37(12) . . ?
C43 Fe2 C38 124.10(15) . . ?
C40 Fe2 C38 68.11(13) . . ?
C42 Fe2 C38 108.43(13) . . ?
C44 Fe2 C38 160.41(15) . . ?
C46 Fe2 C38 123.18(13) . . ?
C39 Fe2 C38 40.43(12) . . ?
C45 Fe2 C38 158.18(14) . . ?
C37 Fe2 C38 40.80(10) . . ?
C27 Fe1 C28 40.68(17) . . ?
C27 Fe1 C25 157.96(16) . . ?
C28 Fe1 C25 159.82(16) . . ?
C27 Fe1 C31 40.07(13) . . ?
C28 Fe1 C31 67.70(14) . . ?
C25 Fe1 C31 122.77(12) . . ?
C27 Fe1 C26 159.42(13) . . ?
C28 Fe1 C26 123.83(14) . . ?
C25 Fe1 C26 40.83(10) . . ?
C31 Fe1 C26 159.47(11) . . ?
C27 Fe1 C24 121.85(17) . . ?
C28 Fe1 C24 158.56(17) . . ?
C25 Fe1 C24 40.61(11) . . ?
C31 Fe1 C24 106.86(13) . . ?
C26 Fe1 C24 68.53(11) . . ?
C27 Fe1 C23 107.05(14) . . ?
C28 Fe1 C23 123.20(14) . . ?
C25 Fe1 C23 68.26(11) . . ?
C31 Fe1 C23 122.10(12) . . ?
C26 Fe1 C23 68.27(11) . . ?
C24 Fe1 C23 40.64(11) . . ?
C27 Fe1 C30 67.37(12) . . ?
C28 Fe1 C30 67.29(12) . . ?
C25 Fe1 C30 108.52(10) . . ?
C31 Fe1 C30 40.09(11) . . ?
C26 Fe1 C30 124.35(10) . . ?
C24 Fe1 C30 122.82(11) . . ?
C23 Fe1 C30 158.19(11) . . ?
C27 Fe1 C22 122.85(12) . . ?
C28 Fe1 C22 108.32(11) . . ?
C25 Fe1 C22 68.53(10) . . ?
C31 Fe1 C22 158.16(11) . . ?
C26 Fe1 C22 40.64(10) . . ?
C24 Fe1 C22 68.55(11) . . ?
C23 Fe1 C22 40.62(10) . . ?
C30 Fe1 C22 160.20(10) . . ?
C27 Fe1 C29 67.78(16) . . ?
C28 Fe1 C29 40.05(15) . . ?
C25 Fe1 C29 124.02(12) . . ?
C31 Fe1 C29 67.57(13) . . ?
C26 Fe1 C29 109.18(12) . . ?
C24 Fe1 C29 159.09(12) . . ?
C23 Fe1 C29 159.55(11) . . ?
C30 Fe1 C29 40.04(11) . . ?
C22 Fe1 C29 124.18(11) . . ?
N1 P1 N3 119.97(10) . . ?
N1 P1 O1 105.90(9) . . ?
N3 P1 O1 111.82(10) . . ?
N1 P1 O4 110.13(10) . . ?
N3 P1 O4 108.80(10) . . ?
O1 P1 O4 97.99(8) . . ?
N2 P2 N1 112.36(10) . . ?
N2 P2 N5 112.29(11) . . ?
N1 P2 N5 111.99(10) . . ?
N2 P2 N4 113.30(11) . . ?
N1 P2 N4 111.05(10) . . ?
N5 P2 N4 94.67(10) . . ?
N2 P3 N3 113.70(10) . . ?
N2 P3 N7 112.80(12) . . ?
N3 P3 N7 111.72(11) . . ?
N2 P3 N6 112.93(12) . . ?
N3 P3 N6 110.67(11) . . ?
N7 P3 N6 93.38(11) . . ?
C1 O1 P1 129.90(14) . . ?
C6 O2 C7 116.61(19) . . ?
C9 O4 P1 122.59(14) . . ?
C14 O5 C15 116.3(2) . . ?
P1 N1 P2 121.09(12) . . ?
P3 N2 P2 128.59(13) . . ?
P1 N3 P3 120.33(12) . . ?
C19 N4 C18 117.5(2) . . ?
C19 N4 P2 119.67(18) . . ?
C18 N4 P2 110.49(16) . . ?
C21 N5 C17 116.2(2) . . ?
C21 N5 P2 121.26(15) . . ?
C17 N5 P2 111.01(16) . . ?
C32 N6 C34 119.7(2) . . ?
C32 N6 P3 112.19(18) . . ?
C34 N6 P3 121.39(19) . . ?
C33 N7 C36 118.8(2) . . ?
C33 N7 P3 113.87(17) . . ?
C36 N7 P3 124.17(17) . . ?
C2 C1 O1 124.0(2) . . ?
C2 C1 C6 121.1(2) . . ?
O1 C1 C6 114.78(19) . . ?
C1 C2 C3 119.1(2) . . ?
C1 C2 H2 120.4 . . ?
C3 C2 H2 120.4 . . ?
C4 C3 C2 120.4(2) . . ?
C4 C3 H3 119.8 . . ?
C2 C3 H3 119.8 . . ?
C3 C4 C5 120.1(2) . . ?
C3 C4 C8 119.6(2) . . ?
C5 C4 C8 120.4(2) . . ?
C6 C5 C4 119.9(2) . . ?
C6 C5 H5 120.1 . . ?
C4 C5 H5 120.1 . . ?
O2 C6 C5 125.4(2) . . ?
O2 C6 C1 115.4(2) . . ?
C5 C6 C1 119.3(2) . . ?
O2 C7 H7A 109.5 . . ?
O2 C7 H7B 109.5 . . ?
H7A C7 H7B 109.5 . . ?
O2 C7 H7C 109.5 . . ?
H7A C7 H7C 109.5 . . ?
H7B C7 H7C 109.5 . . ?
O3 C8 C4 125.1(2) . . ?
O3 C8 H8 120.5(16) . . ?
C4 C8 H8 114.4(16) . . ?
C10 C9 O4 121.3(2) . . ?
C10 C9 C14 121.0(2) . . ?
O4 C9 C14 117.5(2) . . ?
C9 C10 C11 119.5(2) . . ?
C9 C10 H10 120.2 . . ?
C11 C10 H10 120.2 . . ?
C10 C11 C12 120.1(3) . . ?
C10 C11 H11 119.9 . . ?
C12 C11 H11 119.9 . . ?
C11 C12 C13 120.0(2) . . ?
C11 C12 C16 120.1(3) . . ?
C13 C12 C16 119.9(3) . . ?
C14 C13 C12 120.2(2) . . ?
C14 C13 H13 119.9 . . ?
C12 C13 H13 119.9 . . ?
O5 C14 C13 125.3(2) . . ?
O5 C14 C9 115.7(2) . . ?
C13 C14 C9 119.0(2) . . ?
O5 C15 H15A 109.5 . . ?
O5 C15 H15B 109.5 . . ?
H15A C15 H15B 109.5 . . ?
O5 C15 H15C 109.5 . . ?
H15A C15 H15C 109.5 . . ?
H15B C15 H15C 109.5 . . ?
O6 C16 C12 124.4(3) . . ?
O6 C16 H16 119(2) . . ?
C12 C16 H16 116(2) . . ?
N5 C17 C18 104.4(2) . . ?
N5 C17 H17A 110.9 . . ?
C18 C17 H17A 110.9 . . ?
N5 C17 H17B 110.9 . . ?
C18 C17 H17B 110.9 . . ?
H17A C17 H17B 108.9 . . ?
N4 C18 C17 104.44(19) . . ?
N4 C18 H18A 110.9 . . ?
C17 C18 H18A 110.9 . . ?
N4 C18 H18B 110.9 . . ?
C17 C18 H18B 110.9 . . ?
H18A C18 H18B 108.9 . . ?
N4 C19 C20 112.1(3) . . ?
N4 C19 H19A 109.2 . . ?
C20 C19 H19A 109.2 . . ?
N4 C19 H19B 109.2 . . ?
C20 C19 H19B 109.2 . . ?
H19A C19 H19B 107.9 . . ?
C19 C20 H20A 109.5 . . ?
C19 C20 H20B 109.5 . . ?
H20A C20 H20B 109.5 . . ?
C19 C20 H20C 109.5 . . ?
H20A C20 H20C 109.5 . . ?
H20B C20 H20C 109.5 . . ?
N5 C21 C22 110.07(19) . . ?
N5 C21 H21A 109.6 . . ?
C22 C21 H21A 109.6 . . ?
N5 C21 H21B 109.6 . . ?
C22 C21 H21B 109.6 . . ?
H21A C21 H21B 108.2 . . ?
C23 C22 C26 107.6(2) . . ?
C23 C22 C21 125.1(2) . . ?
C26 C22 C21 127.1(2) . . ?
C23 C22 Fe1 69.47(15) . . ?
C26 C22 Fe1 69.39(14) . . ?
C21 C22 Fe1 130.14(17) . . ?
C24 C23 C22 108.5(2) . . ?
C24 C23 Fe1 69.64(16) . . ?
C22 C23 Fe1 69.91(14) . . ?
C24 C23 H23 125.8 . . ?
C22 C23 H23 125.8 . . ?
Fe1 C23 H23 126.3 . . ?
C25 C24 C23 107.7(2) . . ?
C25 C24 Fe1 69.50(15) . . ?
C23 C24 Fe1 69.72(15) . . ?
C25 C24 H24 126.1 . . ?
C23 C24 H24 126.1 . . ?
Fe1 C24 H24 126.2 . . ?
C24 C25 C26 108.2(2) . . ?
C24 C25 Fe1 69.89(16) . . ?
C26 C25 Fe1 69.74(14) . . ?
C24 C25 H25 125.9 . . ?
C26 C25 H25 125.9 . . ?
Fe1 C25 H25 126.0 . . ?
C22 C26 C25 108.0(2) . . ?
C22 C26 Fe1 69.97(14) . . ?
C25 C26 Fe1 69.42(15) . . ?
C22 C26 H26 126.0 . . ?
C25 C26 H26 126.0 . . ?
Fe1 C26 H26 126.2 . . ?
C31 C27 C28 108.0(3) . . ?
C31 C27 Fe1 70.61(18) . . ?
C28 C27 Fe1 69.79(18) . . ?
C31 C27 H27 126.0 . . ?
C28 C27 H27 126.0 . . ?
Fe1 C27 H27 125.2 . . ?
C29 C28 C27 108.3(3) . . ?
C29 C28 Fe1 71.01(17) . . ?
C27 C28 Fe1 69.5(2) . . ?
C29 C28 H28 125.9 . . ?
C27 C28 H28 125.9 . . ?
Fe1 C28 H28 125.2 . . ?
C28 C29 C30 107.4(3) . . ?
C28 C29 Fe1 68.94(19) . . ?
C30 C29 Fe1 69.76(16) . . ?
C28 C29 H29 126.3 . . ?
C30 C29 H29 126.3 . . ?
Fe1 C29 H29 126.5 . . ?
C31 C30 C29 108.5(3) . . ?
C31 C30 Fe1 69.65(16) . . ?
C29 C30 Fe1 70.20(16) . . ?
C31 C30 H30 125.8 . . ?
C29 C30 H30 125.8 . . ?
Fe1 C30 H30 126.0 . . ?
C27 C31 C30 107.9(3) . . ?
C27 C31 Fe1 69.32(18) . . ?
C30 C31 Fe1 70.26(15) . . ?
C27 C31 H31 126.1 . . ?
C30 C31 H31 126.1 . . ?
Fe1 C31 H31 125.9 . . ?
N6 C32 C33 106.8(2) . . ?
N6 C32 H32A 110.4 . . ?
C33 C32 H32A 110.4 . . ?
N6 C32 H32B 110.4 . . ?
C33 C32 H32B 110.4 . . ?
H32A C32 H32B 108.6 . . ?
N7 C33 C32 106.4(2) . . ?
N7 C33 H33A 110.4 . . ?
C32 C33 H33A 110.4 . . ?
N7 C33 H33B 110.4 . . ?
C32 C33 H33B 110.4 . . ?
H33A C33 H33B 108.6 . . ?
C35 C34 N6 114.9(3) . . ?
C35 C34 H34A 108.5 . . ?
N6 C34 H34A 108.5 . . ?
C35 C34 H34B 108.5 . . ?
N6 C34 H34B 108.5 . . ?
H34A C34 H34B 107.5 . . ?
C34 C35 H35A 109.5 . . ?
C34 C35 H35B 109.5 . . ?
H35A C35 H35B 109.5 . . ?
C34 C35 H35C 109.5 . . ?
H35A C35 H35C 109.5 . . ?
H35B C35 H35C 109.5 . . ?
N7 C36 C37 112.6(2) . . ?
N7 C36 H36A 109.1 . . ?
C37 C36 H36A 109.1 . . ?
N7 C36 H36B 109.1 . . ?
C37 C36 H36B 109.1 . . ?
H36A C36 H36B 107.8 . . ?
C41 C37 C38 107.0(2) . . ?
C41 C37 C36 126.8(2) . . ?
C38 C37 C36 126.2(2) . . ?
C41 C37 Fe2 68.81(14) . . ?
C38 C37 Fe2 69.71(14) . . ?
C36 C37 Fe2 126.15(16) . . ?
C39 C38 C37 108.5(3) . . ?
C39 C38 Fe2 69.48(16) . . ?
C37 C38 Fe2 69.49(14) . . ?
C39 C38 H38 125.8 . . ?
C37 C38 H38 125.8 . . ?
Fe2 C38 H38 126.8 . . ?
C40 C39 C38 108.5(3) . . ?
C40 C39 Fe2 69.52(17) . . ?
C38 C39 Fe2 70.09(15) . . ?
C40 C39 H39 125.8 . . ?
C38 C39 H39 125.8 . . ?
Fe2 C39 H39 126.2 . . ?
C39 C40 C41 107.8(3) . . ?
C39 C40 Fe2 70.17(16) . . ?
C41 C40 Fe2 69.10(15) . . ?
C39 C40 H40 126.1 . . ?
C41 C40 H40 126.1 . . ?
Fe2 C40 H40 126.2 . . ?
C37 C41 C40 108.2(3) . . ?
C37 C41 Fe2 70.35(14) . . ?
C40 C41 Fe2 69.60(16) . . ?
C37 C41 H41 125.9 . . ?
C40 C41 H41 125.9 . . ?
Fe2 C41 H41 125.7 . . ?
C46 C42 C43 107.8(3) . . ?
C46 C42 Fe2 70.35(18) . . ?
C43 C42 Fe2 69.50(19) . . ?
C46 C42 H42 126.1 . . ?
C43 C42 H42 126.1 . . ?
Fe2 C42 H42 125.6 . . ?
C42 C43 C44 107.9(3) . . ?
C42 C43 Fe2 70.01(17) . . ?
C44 C43 Fe2 69.9(2) . . ?
C42 C43 H43 126.1 . . ?
C44 C43 H43 126.1 . . ?
Fe2 C43 H43 125.6 . . ?
C45 C44 C43 107.6(3) . . ?
C45 C44 Fe2 70.25(19) . . ?
C43 C44 Fe2 69.27(17) . . ?
C45 C44 H44 126.2 . . ?
C43 C44 H44 126.2 . . ?
Fe2 C44 H44 125.8 . . ?
C46 C45 C44 107.8(3) . . ?
C46 C45 Fe2 69.82(17) . . ?
C44 C45 Fe2 69.57(18) . . ?
C46 C45 H45 126.1 . . ?
C44 C45 H45 126.1 . . ?
Fe2 C45 H45 126.1 . . ?
C42 C46 C45 109.0(3) . . ?
C42 C46 Fe2 69.79(18) . . ?
C45 C46 Fe2 70.07(18) . . ?
C42 C46 H46 125.5 . . ?
C45 C46 H46 125.5 . . ?
Fe2 C46 H46 126.2 . . ?

loop_
_geom_bond_atom_site_label_1
_geom_bond_atom_site_label_2
_geom_bond_distance
_geom_bond_site_symmetry_2
_geom_bond_publ_flag
Fe2 C41 2.014(3) . ?
Fe2 C43 2.015(3) . ?
Fe2 C40 2.021(3) . ?
Fe2 C42 2.021(3) . ?
Fe2 C44 2.023(3) . ?
Fe2 C46 2.029(3) . ?
Fe2 C39 2.029(3) . ?
Fe2 C45 2.032(3) . ?
Fe2 C37 2.035(2) . ?
Fe2 C38 2.038(2) . ?
Fe1 C27 2.022(3) . ?
Fe1 C28 2.025(3) . ?
Fe1 C25 2.035(3) . ?
Fe1 C31 2.038(3) . ?
Fe1 C26 2.039(2) . ?
Fe1 C24 2.040(3) . ?
Fe1 C23 2.041(3) . ?
Fe1 C30 2.046(3) . ?
Fe1 C22 2.046(2) . ?
Fe1 C29 2.052(3) . ?
P1 N1 1.5649(19) . ?
P1 N3 1.569(2) . ?
P1 O1 1.5938(16) . ?
P1 O4 1.6031(16) . ?
P2 N2 1.589(2) . ?
P2 N1 1.6081(18) . ?
P2 N5 1.653(2) . ?
P2 N4 1.661(2) . ?
P3 N2 1.585(2) . ?
P3 N3 1.614(2) . ?
P3 N7 1.646(2) . ?
P3 N6 1.653(2) . ?
O1 C1 1.381(3) . ?
O2 C6 1.362(3) . ?
O2 C7 1.425(3) . ?
O3 C8 1.193(3) . ?
O4 C9 1.380(3) . ?
O5 C14 1.354(3) . ?
O5 C15 1.427(3) . ?
O6 C16 1.196(4) . ?
N4 C19 1.448(3) . ?
N4 C18 1.459(3) . ?
N5 C21 1.461(3) . ?
N5 C17 1.471(3) . ?
N6 C32 1.426(4) . ?
N6 C34 1.455(4) . ?
N7 C33 1.438(3) . ?
N7 C36 1.454(3) . ?
C1 C2 1.376(3) . ?
C1 C6 1.401(3) . ?
C2 C3 1.388(4) . ?
C2 H2 0.9300 . ?
C3 C4 1.382(4) . ?
C3 H3 0.9300 . ?
C4 C5 1.399(3) . ?
C4 C8 1.471(3) . ?
C5 C6 1.374(3) . ?
C5 H5 0.9300 . ?
C7 H7A 0.9600 . ?
C7 H7B 0.9600 . ?
C7 H7C 0.9600 . ?
C8 H8 0.99(3) . ?
C9 C10 1.373(3) . ?
C9 C14 1.394(3) . ?
C10 C11 1.383(4) . ?
C10 H10 0.9300 . ?
C11 C12 1.384(4) . ?
C11 H11 0.9300 . ?
C12 C13 1.386(4) . ?
C12 C16 1.469(4) . ?
C13 C14 1.380(3) . ?
C13 H13 0.9300 . ?
C15 H15A 0.9600 . ?
C15 H15B 0.9600 . ?
C15 H15C 0.9600 . ?
C16 H16 0.93(3) . ?
C17 C18 1.510(4) . ?
C17 H17A 0.9700 . ?
C17 H17B 0.9700 . ?
C18 H18A 0.9700 . ?
C18 H18B 0.9700 . ?
C19 C20 1.505(4) . ?
C19 H19A 0.9700 . ?
C19 H19B 0.9700 . ?
C20 H20A 0.9600 . ?
C20 H20B 0.9600 . ?
C20 H20C 0.9600 . ?
C21 C22 1.500(3) . ?
C21 H21A 0.9700 . ?
C21 H21B 0.9700 . ?
C22 C23 1.419(4) . ?
C22 C26 1.419(3) . ?
C23 C24 1.417(4) . ?
C23 H23 0.9300 . ?
C24 C25 1.414(4) . ?
C24 H24 0.9300 . ?
C25 C26 1.421(4) . ?
C25 H25 0.9300 . ?
C26 H26 0.9300 . ?
C27 C31 1.391(4) . ?
C27 C28 1.407(6) . ?
C27 H27 0.9300 . ?
C28 C29 1.397(5) . ?
C28 H28 0.9300 . ?
C29 C30 1.403(4) . ?
C29 H29 0.9300 . ?
C30 C31 1.400(4) . ?
C30 H30 0.9300 . ?
C31 H31 0.9300 . ?
C32 C33 1.501(4) . ?
C32 H32A 0.9700 . ?
C32 H32B 0.9700 . ?
C33 H33A 0.9700 . ?
C33 H33B 0.9700 . ?
C34 C35 1.440(6) . ?
C34 H34A 0.9700 . ?
C34 H34B 0.9700 . ?
C35 H35A 0.9600 . ?
C35 H35B 0.9600 . ?
C35 H35C 0.9600 . ?
C36 C37 1.495(3) . ?
C36 H36A 0.9700 . ?
C36 H36B 0.9700 . ?
C37 C41 1.413(3) . ?
C37 C38 1.420(4) . ?
C38 C39 1.405(4) . ?
C38 H38 0.9300 . ?
C39 C40 1.396(5) . ?
C39 H39 0.9300 . ?
C40 C41 1.423(4) . ?
C40 H40 0.9300 . ?
C41 H41 0.9300 . ?
C42 C46 1.381(5) . ?
C42 C43 1.397(5) . ?
C42 H42 0.9300 . ?
C43 C44 1.408(6) . ?
C43 H43 0.9300 . ?
C44 C45 1.393(5) . ?
C44 H44 0.9300 . ?
C45 C46 1.392(5) . ?
C45 H45 0.9300 . ?
C46 H46 0.9300 . ?

loop_
_geom_torsion_atom_site_label_1
_geom_torsion_atom_site_label_2
_geom_torsion_atom_site_label_3
_geom_torsion_atom_site_label_4
_geom_torsion
_geom_torsion_site_symmetry_1
_geom_torsion_site_symmetry_2
_geom_torsion_site_symmetry_3
_geom_torsion_site_symmetry_4
_geom_torsion_publ_flag
N1 P1 O1 C1 179.67(19) . . . . ?
N3 P1 O1 C1 47.3(2) . . . . ?
O4 P1 O1 C1 -66.7(2) . . . . ?
N1 P1 O4 C9 -74.28(19) . . . . ?
N3 P1 O4 C9 59.1(2) . . . . ?
O1 P1 O4 C9 175.48(17) . . . . ?
N3 P1 N1 P2 25.07(18) . . . . ?
O1 P1 N1 P2 -102.54(13) . . . . ?
O4 P1 N1 P2 152.49(12) . . . . ?
N2 P2 N1 P1 -15.93(17) . . . . ?
N5 P2 N1 P1 -143.40(13) . . . . ?
N4 P2 N1 P1 112.15(14) . . . . ?
N3 P3 N2 P2 2.2(2) . . . . ?
N7 P3 N2 P2 -126.33(17) . . . . ?
N6 P3 N2 P2 129.36(17) . . . . ?
N1 P2 N2 P3 2.5(2) . . . . ?
N5 P2 N2 P3 129.81(16) . . . . ?
N4 P2 N2 P3 -124.38(17) . . . . ?
N1 P1 N3 P3 -19.51(19) . . . . ?
O1 P1 N3 P3 105.34(14) . . . . ?
O4 P1 N3 P3 -147.53(12) . . . . ?
N2 P3 N3 P1 6.10(19) . . . . ?
N7 P3 N3 P1 135.17(14) . . . . ?
N6 P3 N3 P1 -122.23(14) . . . . ?
N2 P2 N4 C19 39.6(2) . . . . ?
N1 P2 N4 C19 -87.9(2) . . . . ?
N5 P2 N4 C19 156.4(2) . . . . ?
N2 P2 N4 C18 -101.64(19) . . . . ?
N1 P2 N4 C18 130.80(18) . . . . ?
N5 P2 N4 C18 15.07(19) . . . . ?
N2 P2 N5 C21 -90.6(2) . . . . ?
N1 P2 N5 C21 36.9(2) . . . . ?
N4 P2 N5 C21 151.84(19) . . . . ?
N2 P2 N5 C17 127.47(18) . . . . ?
N1 P2 N5 C17 -105.01(18) . . . . ?
N4 P2 N5 C17 9.92(19) . . . . ?
N2 P3 N6 C32 99.0(2) . . . . ?
N3 P3 N6 C32 -132.2(2) . . . . ?
N7 P3 N6 C32 -17.5(2) . . . . ?
N2 P3 N6 C34 -52.2(3) . . . . ?
N3 P3 N6 C34 76.6(3) . . . . ?
N7 P3 N6 C34 -168.7(2) . . . . ?
N2 P3 N7 C33 -115.9(2) . . . . ?
N3 P3 N7 C33 114.5(2) . . . . ?
N6 P3 N7 C33 0.7(2) . . . . ?
N2 P3 N7 C36 84.4(2) . . . . ?
N3 P3 N7 C36 -45.1(2) . . . . ?
N6 P3 N7 C36 -158.9(2) . . . . ?
P1 O1 C1 C2 36.2(3) . . . . ?
P1 O1 C1 C6 -146.39(18) . . . . ?
O1 C1 C2 C3 175.9(2) . . . . ?
C6 C1 C2 C3 -1.4(4) . . . . ?
C1 C2 C3 C4 -1.5(4) . . . . ?
C2 C3 C4 C5 1.9(4) . . . . ?
C2 C3 C4 C8 -178.3(3) . . . . ?
C3 C4 C5 C6 0.7(4) . . . . ?
C8 C4 C5 C6 -179.0(2) . . . . ?
C7 O2 C6 C5 -6.2(4) . . . . ?
C7 O2 C6 C1 174.6(3) . . . . ?
C4 C5 C6 O2 177.3(2) . . . . ?
C4 C5 C6 C1 -3.6(4) . . . . ?
C2 C1 C6 O2 -176.8(2) . . . . ?
O1 C1 C6 O2 5.7(3) . . . . ?
C2 C1 C6 C5 4.0(4) . . . . ?
O1 C1 C6 C5 -173.5(2) . . . . ?
C3 C4 C8 O3 175.8(3) . . . . ?
C5 C4 C8 O3 -4.4(5) . . . . ?
P1 O4 C9 C10 59.2(3) . . . . ?
P1 O4 C9 C14 -125.98(19) . . . . ?
O4 C9 C10 C11 177.6(3) . . . . ?
C14 C9 C10 C11 2.9(4) . . . . ?
C9 C10 C11 C12 0.4(5) . . . . ?
C10 C11 C12 C13 -3.6(4) . . . . ?
C10 C11 C12 C16 177.9(3) . . . . ?
C11 C12 C13 C14 3.4(4) . . . . ?
C16 C12 C13 C14 -178.1(2) . . . . ?
C15 O5 C14 C13 10.3(4) . . . . ?
C15 O5 C14 C9 -169.4(2) . . . . ?
C12 C13 C14 O5 -179.8(2) . . . . ?
C12 C13 C14 C9 -0.1(4) . . . . ?
C10 C9 C14 O5 176.6(2) . . . . ?
O4 C9 C14 O5 1.7(3) . . . . ?
C10 C9 C14 C13 -3.1(4) . . . . ?
O4 C9 C14 C13 -178.0(2) . . . . ?
C11 C12 C16 O6 -7.1(4) . . . . ?
C13 C12 C16 O6 174.4(3) . . . . ?
C21 N5 C17 C18 -174.5(2) . . . . ?
P2 N5 C17 C18 -30.5(2) . . . . ?
C19 N4 C18 C17 -176.4(2) . . . . ?
P2 N4 C18 C17 -34.2(2) . . . . ?
N5 C17 C18 N4 39.4(3) . . . . ?
C18 N4 C19 C20 -61.1(3) . . . . ?
P2 N4 C19 C20 160.3(2) . . . . ?
C17 N5 C21 C22 -53.1(3) . . . . ?
P2 N5 C21 C22 166.83(16) . . . . ?
N5 C21 C22 C23 102.6(3) . . . . ?
N5 C21 C22 C26 -72.1(3) . . . . ?
N5 C21 C22 Fe1 -165.57(18) . . . . ?
C26 C22 C23 C24 0.0(3) . . . . ?
C21 C22 C23 C24 -175.5(2) . . . . ?
Fe1 C22 C23 C24 59.1(2) . . . . ?
C26 C22 C23 Fe1 -59.14(17) . . . . ?
C21 C22 C23 Fe1 125.3(2) . . . . ?
C22 C23 C24 C25 0.0(3) . . . . ?
Fe1 C23 C24 C25 59.32(19) . . . . ?
C22 C23 C24 Fe1 -59.31(19) . . . . ?
C23 C24 C25 C26 0.0(3) . . . . ?
Fe1 C24 C25 C26 59.44(17) . . . . ?
C23 C24 C25 Fe1 -59.5(2) . . . . ?
C23 C22 C26 C25 0.0(3) . . . . ?
C21 C22 C26 C25 175.4(2) . . . . ?
Fe1 C22 C26 C25 -59.21(17) . . . . ?
C23 C22 C26 Fe1 59.20(18) . . . . ?
C21 C22 C26 Fe1 -125.4(2) . . . . ?
C24 C25 C26 C22 0.0(3) . . . . ?
Fe1 C25 C26 C22 59.55(17) . . . . ?
C24 C25 C26 Fe1 -59.53(19) . . . . ?
C31 C27 C28 C29 0.2(4) . . . . ?
Fe1 C27 C28 C29 60.7(2) . . . . ?
C31 C27 C28 Fe1 -60.6(2) . . . . ?
C27 C28 C29 C30 -0.4(3) . . . . ?
Fe1 C28 C29 C30 59.41(19) . . . . ?
C27 C28 C29 Fe1 -59.8(2) . . . . ?
C28 C29 C30 C31 0.4(3) . . . . ?
Fe1 C29 C30 C31 59.3(2) . . . . ?
C28 C29 C30 Fe1 -58.9(2) . . . . ?
C28 C27 C31 C30 0.1(4) . . . . ?
Fe1 C27 C31 C30 -59.9(2) . . . . ?
C28 C27 C31 Fe1 60.0(2) . . . . ?
C29 C30 C31 C27 -0.3(3) . . . . ?
Fe1 C30 C31 C27 59.3(2) . . . . ?
C29 C30 C31 Fe1 -59.68(19) . . . . ?
C34 N6 C32 C33 179.9(3) . . . . ?
P3 N6 C32 C33 28.1(3) . . . . ?
C36 N7 C33 C32 175.7(2) . . . . ?
P3 N7 C33 C32 14.9(3) . . . . ?
N6 C32 C33 N7 -26.1(3) . . . . ?
C32 N6 C34 C35 61.7(5) . . . . ?
P3 N6 C34 C35 -149.2(4) . . . . ?
C33 N7 C36 C37 74.0(3) . . . . ?
P3 N7 C36 C37 -127.4(2) . . . . ?
N7 C36 C37 C41 -75.9(3) . . . . ?
N7 C36 C37 C38 104.7(3) . . . . ?
N7 C36 C37 Fe2 -165.23(17) . . . . ?
C41 C37 C38 C39 -0.2(3) . . . . ?
C36 C37 C38 C39 179.3(2) . . . . ?
Fe2 C37 C38 C39 58.69(18) . . . . ?
C41 C37 C38 Fe2 -58.93(17) . . . . ?
C36 C37 C38 Fe2 120.6(2) . . . . ?
C37 C38 C39 C40 0.4(3) . . . . ?
Fe2 C38 C39 C40 59.1(2) . . . . ?
C37 C38 C39 Fe2 -58.70(17) . . . . ?
C38 C39 C40 C41 -0.4(3) . . . . ?
Fe2 C39 C40 C41 59.0(2) . . . . ?
C38 C39 C40 Fe2 -59.5(2) . . . . ?
C38 C37 C41 C40 0.0(3) . . . . ?
C36 C37 C41 C40 -179.5(2) . . . . ?
Fe2 C37 C41 C40 -59.5(2) . . . . ?
C38 C37 C41 Fe2 59.50(16) . . . . ?
C36 C37 C41 Fe2 -120.0(2) . . . . ?
C39 C40 C41 C37 0.3(3) . . . . ?
Fe2 C40 C41 C37 60.00(19) . . . . ?
C39 C40 C41 Fe2 -59.7(2) . . . . ?
C46 C42 C43 C44 -0.3(3) . . . . ?
Fe2 C42 C43 C44 59.9(2) . . . . ?
C46 C42 C43 Fe2 -60.2(2) . . . . ?
C42 C43 C44 C45 0.1(4) . . . . ?
Fe2 C43 C44 C45 60.1(2) . . . . ?
C42 C43 C44 Fe2 -60.0(2) . . . . ?
C43 C44 C45 C46 0.1(4) . . . . ?
Fe2 C44 C45 C46 59.6(2) . . . . ?
C43 C44 C45 Fe2 -59.5(2) . . . . ?
C43 C42 C46 C45 0.4(4) . . . . ?
Fe2 C42 C46 C45 -59.3(2) . . . . ?
C43 C42 C46 Fe2 59.7(2) . . . . ?
C44 C45 C46 C42 -0.3(4) . . . . ?
Fe2 C45 C46 C42 59.1(2) . . . . ?
C44 C45 C46 Fe2 -59.4(2) . . . . ?
